data_4064793
loop_
_publ_author_name
'Conifer, Christopher M.'
'Law, David J.'
'Sunley, Glenn J.'
'White, Andrew J. P.'
'Britovsek, George J. P.'

_publ_section_title
;
 Lewis Acids and Lewis Acid-Functionalized Ligands in Rhodium-Catalyzed
 Methyl Acetate Carbonylation
;
_journal_issue 15
_journal_name_full Organometallics
_journal_page_first 4060
_journal_paper_doi 10.1021/om200341t
_journal_volume 30
_journal_year 2011
_chemical_formula_moiety 'C44 H33 B O2 P2 Rh, F6 Sb, C H2 Cl2'
_chemical_formula_sum 'C45 H35 B Cl2 F6 O2 P2 Rh Sb'
_chemical_formula_weight 1090.04
_chemical_name_systematic
; 
 ? 
;
_space_group_IT_number 14
_symmetry_cell_setting monoclinic
_symmetry_space_group_name_Hall '-P 2ybc'
_symmetry_space_group_name_H-M 'P 1 21/c 1'
_atom_sites_solution_hydrogens geom
_atom_sites_solution_primary direct
_atom_sites_solution_secondary difmap
_audit_creation_method SHELXL-97
_cell_angle_alpha 90
_cell_angle_beta 110.0615(17)
_cell_angle_gamma 90
_cell_formula_units_Z 4
_cell_length_a 18.4627(3)
_cell_length_b 15.58519(17)
_cell_length_c 15.9429(2)
_cell_measurement_reflns_used 25148
_cell_measurement_temperature 173(2)
_cell_measurement_theta_max 32.4600
_cell_measurement_theta_min 3.7499
_cell_volume 4309.14(11)
_computing_cell_refinement 'CrysAlis RED, Oxford Diffraction Ltd'
_computing_data_collection 'CrysAlis CCD, Oxford Diffraction Ltd'
_computing_data_reduction 'CrysAlis RED, Oxford Diffraction Ltd'
_computing_molecular_graphics 'Bruker SHELXTL'
_computing_publication_material 'Bruker SHELXTL'
_computing_structure_refinement 'SHELXL-97 (Sheldrick, 1997)'
_computing_structure_solution 'SHELXS-97 (Sheldrick, 1990)'
_diffrn_ambient_temperature 173(2)
_diffrn_detector_area_resol_mean 15.9863
_diffrn_measured_fraction_theta_full 0.995
_diffrn_measured_fraction_theta_max 0.922
_diffrn_measurement_device_type 'OD Xcalibur 3'
_diffrn_measurement_method 'phi and omega scans'
_diffrn_radiation_monochromator graphite
_diffrn_radiation_source 'Enhance (Mo) X-ray Source'
_diffrn_radiation_type MoK\a
_diffrn_radiation_wavelength 0.71073
_diffrn_reflns_av_R_equivalents 0.0575
_diffrn_reflns_av_sigmaI/netI 0.0620
_diffrn_reflns_limit_h_max 27
_diffrn_reflns_limit_h_min -26
_diffrn_reflns_limit_k_max 23
_diffrn_reflns_limit_k_min -22
_diffrn_reflns_limit_l_max 21
_diffrn_reflns_limit_l_min -24
_diffrn_reflns_number 67443
_diffrn_reflns_theta_full 31.00
_diffrn_reflns_theta_max 32.54
_diffrn_reflns_theta_min 3.76
_diffrn_standards_number 0
_exptl_absorpt_coefficient_mu 1.272
_exptl_absorpt_correction_T_max 1.00000
_exptl_absorpt_correction_T_min 0.72388
_exptl_absorpt_correction_type multi-scan
_exptl_absorpt_process_details
; 
CrysAlis RED, Oxford Diffraction Ltd., 
Version 1.171.32.5 (release 08-05-2007 CrysAlis171 .NET) 
(compiled May  8 2007,13:10:02) 
Empirical absorption correction using spherical harmonics, 
implemented in SCALE3 ABSPACK scaling algorithm. 
;
_exptl_crystal_colour 'Pale brown'
_exptl_crystal_density_diffrn 1.680
_exptl_crystal_density_method 'not measured'
_exptl_crystal_description blocks
_exptl_crystal_F_000 2160
_exptl_crystal_size_max 0.20
_exptl_crystal_size_mid 0.16
_exptl_crystal_size_min 0.14
_refine_diff_density_max 1.958
_refine_diff_density_min -0.676
_refine_diff_density_rms 0.113
_refine_ls_extinction_method none
_refine_ls_goodness_of_fit_ref 0.975
_refine_ls_hydrogen_treatment constr
_refine_ls_matrix_type full
_refine_ls_number_parameters 557
_refine_ls_number_reflns 14435
_refine_ls_number_restraints 7
_refine_ls_restrained_S_all 0.980
_refine_ls_R_factor_all 0.0666
_refine_ls_R_factor_gt 0.0377
_refine_ls_shift/su_max 0.001
_refine_ls_shift/su_mean 0.000
_refine_ls_structure_factor_coef Fsqd
_refine_ls_weighting_details 'calc w=1/[\s^2^(Fo^2^)+(0.0586P)^2^+0.0000P] where P=(Fo^2^+2Fc^2^)/3'
_refine_ls_weighting_scheme calc
_refine_ls_wR_factor_gt 0.0928
_refine_ls_wR_factor_ref 0.1055
_reflns_number_gt 9106
_reflns_number_total 14435
_reflns_threshold_expression >2sigma(I)
_cod_data_source_file om200341t_si_002.cif
_cod_data_source_block '[Rh(CO)2(BPP)](SbF6)'
_cod_depositor_comments
;
The following automatic conversions were performed:

'_symmetry_cell_setting' value 'Monoclinic' changed to 'monoclinic'
according to /home/saulius/struct/CIF-dictionaries/cif_core.dic
dictionary named 'cif_core.dic' version 2.4.1 from 2010-06-29.

Automatic conversion script
Id: cif_fix_values 1715 2011-07-08 13:25:40Z adriana 
;
_cod_original_sg_symbol_H-M P2(1)/c
_cod_database_code 4064793

loop_
_symmetry_equiv_pos_as_xyz
'x, y, z'
'-x, y+1/2, -z+1/2'
'-x, -y, -z'
'x, -y-1/2, z-1/2'

loop_
_atom_site_label
_atom_site_type_symbol
_atom_site_fract_x
_atom_site_fract_y
_atom_site_fract_z
_atom_site_U_iso_or_equiv
_atom_site_adp_type
_atom_site_occupancy
_atom_site_symmetry_multiplicity
_atom_site_calc_flag
_atom_site_refinement_flags
_atom_site_disorder_assembly
_atom_site_disorder_group
Rh Rh 0.192641(10) 0.430425(11) 0.379270(12) 0.02067(5) Uani 1 1 d . . .
P1 P 0.24314(3) 0.54683(4) 0.32821(4) 0.02130(12) Uani 1 1 d . . .
C2 C 0.30991(14) 0.50153(14) 0.27997(16) 0.0220(5) Uani 1 1 d . . .
C3 C 0.33493(15) 0.54393(17) 0.21805(18) 0.0305(6) Uani 1 1 d . . .
H3A H 0.3160 0.5998 0.1985 0.037 Uiso 1 1 calc R . .
C4 C 0.38649(16) 0.50620(18) 0.18495(19) 0.0346(6) Uani 1 1 d . . .
H4A H 0.4020 0.5351 0.1415 0.042 Uiso 1 1 calc R . .
C5 C 0.41559(15) 0.42666(18) 0.21462(18) 0.0325(6) Uani 1 1 d . . .
H5A H 0.4520 0.4009 0.1924 0.039 Uiso 1 1 calc R . .
C6 C 0.39200(13) 0.38327(17) 0.27746(17) 0.0281(5) Uani 1 1 d . . .
H6A H 0.4133 0.3285 0.2982 0.034 Uiso 1 1 calc R . .
C7 C 0.33720(13) 0.41933(14) 0.31050(15) 0.0210(5) Uani 1 1 d . . .
B8 B 0.31047(14) 0.35996(17) 0.37691(18) 0.0221(5) Uani 1 1 d . . .
C9 C 0.27393(13) 0.26964(14) 0.33362(16) 0.0217(5) Uani 1 1 d . . .
C10 C 0.31659(14) 0.19419(16) 0.35876(18) 0.0306(6) Uani 1 1 d . . .
H10A H 0.3657 0.1965 0.4046 0.037 Uiso 1 1 calc R . .
C11 C 0.28944(16) 0.11587(17) 0.31871(18) 0.0337(6) Uani 1 1 d . . .
H11A H 0.3197 0.0655 0.3374 0.040 Uiso 1 1 calc R . .
C12 C 0.21786(16) 0.11129(16) 0.25112(19) 0.0338(6) Uani 1 1 d . . .
H12A H 0.1989 0.0578 0.2238 0.041 Uiso 1 1 calc R . .
C13 C 0.17448(15) 0.18499(16) 0.22398(17) 0.0297(5) Uani 1 1 d . . .
H13A H 0.1257 0.1823 0.1775 0.036 Uiso 1 1 calc R . .
C14 C 0.20223(13) 0.26336(15) 0.26475(16) 0.0233(5) Uani 1 1 d . . .
P15 P 0.14869(3) 0.36332(4) 0.23800(4) 0.02070(12) Uani 1 1 d . . .
C16 C 0.16968(14) 0.61311(15) 0.25022(16) 0.0253(5) Uani 1 1 d . . .
C17 C 0.09254(15) 0.59725(17) 0.2372(2) 0.0355(6) Uani 1 1 d . . .
H17A H 0.0789 0.5522 0.2690 0.043 Uiso 1 1 calc R . .
C18 C 0.03488(15) 0.64743(19) 0.1774(2) 0.0432(7) Uani 1 1 d . . .
H18A H -0.0178 0.6364 0.1685 0.052 Uiso 1 1 calc R . .
C19 C 0.05465(18) 0.71247(19) 0.1318(2) 0.0449(8) Uani 1 1 d . . .
H19A H 0.0155 0.7448 0.0892 0.054 Uiso 1 1 calc R . .
C20 C 0.13078(18) 0.73120(19) 0.14733(19) 0.0412(7) Uani 1 1 d . . .
H20A H 0.1439 0.7780 0.1171 0.049 Uiso 1 1 calc R . .
C21 C 0.18861(16) 0.68249(16) 0.20653(18) 0.0318(6) Uani 1 1 d . . .
H21A H 0.2412 0.6963 0.2174 0.038 Uiso 1 1 calc R . .
C22 C 0.29858(14) 0.62637(15) 0.40887(17) 0.0264(5) Uani 1 1 d . . .
C23 C 0.26120(17) 0.67143(18) 0.45762(18) 0.0363(6) Uani 1 1 d . . .
H23A H 0.2093 0.6581 0.4507 0.044 Uiso 1 1 calc R . .
C24 C 0.29937(19) 0.7354(2) 0.5160(2) 0.0468(8) Uani 1 1 d . . .
H24A H 0.2737 0.7660 0.5490 0.056 Uiso 1 1 calc R . .
C25 C 0.3750(2) 0.7550(2) 0.5262(2) 0.0541(9) Uani 1 1 d . . .
H25A H 0.4010 0.7995 0.5659 0.065 Uiso 1 1 calc R . .
C26 C 0.41295(19) 0.7098(2) 0.4788(2) 0.0488(8) Uani 1 1 d . . .
H26A H 0.4650 0.7229 0.4860 0.059 Uiso 1 1 calc R . .
C27 C 0.37422(15) 0.64514(17) 0.42042(19) 0.0344(6) Uani 1 1 d . . .
H27A H 0.4002 0.6137 0.3883 0.041 Uiso 1 1 calc R . .
C28 C 0.35637(13) 0.36642(15) 0.47958(16) 0.0243(5) Uani 1 1 d . . .
C29 C 0.41002(14) 0.43262(16) 0.51432(17) 0.0288(5) Uani 1 1 d . . .
H29A H 0.4221 0.4703 0.4742 0.035 Uiso 1 1 calc R . .
C30 C 0.44569(16) 0.44451(19) 0.60493(19) 0.0374(6) Uani 1 1 d . . .
H30A H 0.4818 0.4898 0.6263 0.045 Uiso 1 1 calc R . .
C31 C 0.42871(17) 0.3899(2) 0.66527(19) 0.0406(7) Uani 1 1 d . . .
H31A H 0.4521 0.3990 0.7277 0.049 Uiso 1 1 calc R . .
C32 C 0.37799(17) 0.3230(2) 0.63395(19) 0.0407(7) Uani 1 1 d . . .
H32A H 0.3669 0.2851 0.6746 0.049 Uiso 1 1 calc R . .
C33 C 0.34320(15) 0.31129(17) 0.54274(18) 0.0317(6) Uani 1 1 d . . .
H33A H 0.3091 0.2642 0.5220 0.038 Uiso 1 1 calc R . .
C34 C 0.16045(14) 0.40236(15) 0.13582(16) 0.0244(5) Uani 1 1 d . . .
C35 C 0.10870(15) 0.46377(17) 0.08365(18) 0.0307(5) Uani 1 1 d . . .
H35A H 0.0668 0.4828 0.1005 0.037 Uiso 1 1 calc R . .
C36 C 0.11880(18) 0.49654(18) 0.0076(2) 0.0397(7) Uani 1 1 d . . .
H36A H 0.0841 0.5385 -0.0271 0.048 Uiso 1 1 calc R . .
C37 C 0.17891(17) 0.4685(2) -0.0177(2) 0.0396(7) Uani 1 1 d . . .
H37A H 0.1858 0.4916 -0.0696 0.047 Uiso 1 1 calc R . .
C38 C 0.22940(16) 0.40677(18) 0.03231(19) 0.0353(6) Uani 1 1 d . . .
H38A H 0.2706 0.3872 0.0144 0.042 Uiso 1 1 calc R . .
C39 C 0.21981(14) 0.37343(16) 0.10870(17) 0.0280(5) Uani 1 1 d . . .
H39A H 0.2541 0.3306 0.1424 0.034 Uiso 1 1 calc R . .
C40 C 0.04560(13) 0.34432(15) 0.20274(16) 0.0240(5) Uani 1 1 d . . .
C41 C 0.00709(14) 0.29622(17) 0.12673(17) 0.0295(5) Uani 1 1 d . . .
H41A H 0.0351 0.2715 0.0927 0.035 Uiso 1 1 calc R . .
C42 C -0.07189(15) 0.28439(18) 0.10062(18) 0.0361(6) Uani 1 1 d . . .
H42A H -0.0974 0.2496 0.0502 0.043 Uiso 1 1 calc R . .
C43 C -0.11402(15) 0.32306(19) 0.14761(19) 0.0361(6) Uani 1 1 d . . .
H43A H -0.1683 0.3152 0.1290 0.043 Uiso 1 1 calc R . .
C44 C -0.07705(14) 0.37271(17) 0.22093(18) 0.0320(6) Uani 1 1 d . . .
H44A H -0.1059 0.4001 0.2524 0.038 Uiso 1 1 calc R . .
C45 C 0.00241(14) 0.38302(16) 0.24931(18) 0.0276(5) Uani 1 1 d . . .
H45A H 0.0277 0.4166 0.3008 0.033 Uiso 1 1 calc R . .
C46 C 0.15396(13) 0.32770(16) 0.42068(16) 0.0263(5) Uani 1 1 d . . .
O46 O 0.13416(11) 0.26886(13) 0.44575(15) 0.0421(5) Uani 1 1 d . . .
C47 C 0.22882(15) 0.47588(17) 0.50057(18) 0.0291(5) Uani 1 1 d . . .
O47 O 0.24957(13) 0.49926(14) 0.57120(14) 0.0461(5) Uani 1 1 d . . .
Sb1 Sb 0.0000 0.5000 0.5000 0.03592(7) Uani 1 2 d S . .
F11 F -0.04305(18) 0.60732(16) 0.4961(2) 0.1012(9) Uani 1 1 d . . .
F12 F 0.05328(19) 0.53294(19) 0.4254(2) 0.1027(9) Uani 1 1 d . . .
F13 F -0.08158(18) 0.4685(3) 0.4023(2) 0.1504(16) Uani 1 1 d . . .
Sb2 Sb 0.5000 0.0000 0.5000 0.03708(8) Uani 1 2 d S . .
F21 F 0.47138(11) 0.04366(15) 0.38375(12) 0.0596(5) Uani 1 1 d . . .
F22 F 0.52181(13) -0.10554(14) 0.45977(15) 0.0681(6) Uani 1 1 d . . .
F23 F 0.39860(11) -0.03347(16) 0.47843(13) 0.0622(5) Uani 1 1 d . . .
C50 C 0.3719(3) 0.8780(3) 0.2456(5) 0.088(2) Uani 0.865(5) 1 d PD A 1
H50A H 0.4073 0.9182 0.2885 0.105 Uiso 0.865(5) 1 calc PR A 1
H50B H 0.3640 0.8994 0.1847 0.105 Uiso 0.865(5) 1 calc PR A 1
Cl1 Cl 0.41521(9) 0.77663(9) 0.25830(10) 0.0587(5) Uani 0.865(5) 1 d PD A 1
Cl2 Cl 0.28406(16) 0.87754(18) 0.2628(2) 0.1009(10) Uani 0.865(5) 1 d PD A 1
C50' C 0.3732(8) 0.8640(11) 0.3044(10) 0.020(4) Uiso 0.135(5) 1 d PD A 2
H50C H 0.4046 0.9170 0.3191 0.024 Uiso 0.135(5) 1 calc PR A 2
H50D H 0.3821 0.8297 0.3592 0.024 Uiso 0.135(5) 1 calc PR A 2
Cl1' Cl 0.3912(6) 0.8054(8) 0.2214(9) 0.078(3) Uiso 0.135(5) 1 d PD A 2
Cl2' Cl 0.2758(6) 0.8867(9) 0.2513(7) 0.038(2) Uiso 0.135(5) 1 d PD A 2

loop_
_atom_site_aniso_label
_atom_site_aniso_U_11
_atom_site_aniso_U_22
_atom_site_aniso_U_33
_atom_site_aniso_U_23
_atom_site_aniso_U_13
_atom_site_aniso_U_12
Rh 0.02080(9) 0.02175(9) 0.02031(10) -0.00087(7) 0.00815(7) -0.00048(7)
P1 0.0221(3) 0.0198(3) 0.0226(3) -0.0012(2) 0.0084(2) 0.0000(2)
C2 0.0228(11) 0.0232(11) 0.0213(12) -0.0039(9) 0.0093(9) -0.0019(9)
C3 0.0363(14) 0.0276(12) 0.0310(14) 0.0034(10) 0.0161(12) -0.0008(11)
C4 0.0350(15) 0.0443(16) 0.0317(15) -0.0002(12) 0.0205(12) -0.0067(12)
C5 0.0259(13) 0.0431(15) 0.0326(14) -0.0058(12) 0.0154(11) -0.0003(11)
C6 0.0227(12) 0.0314(13) 0.0298(14) -0.0023(10) 0.0084(10) 0.0023(10)
C7 0.0188(11) 0.0247(11) 0.0184(11) -0.0048(9) 0.0049(9) -0.0027(8)
B8 0.0174(12) 0.0221(12) 0.0252(14) -0.0013(10) 0.0053(10) 0.0028(9)
C9 0.0223(11) 0.0204(10) 0.0224(12) 0.0012(9) 0.0074(9) 0.0012(8)
C10 0.0246(12) 0.0305(13) 0.0327(14) 0.0003(11) 0.0047(11) 0.0046(10)
C11 0.0390(15) 0.0256(13) 0.0338(15) 0.0006(11) 0.0092(12) 0.0079(11)
C12 0.0419(15) 0.0183(12) 0.0390(16) -0.0043(10) 0.0112(13) -0.0002(10)
C13 0.0287(13) 0.0270(12) 0.0274(13) -0.0053(10) 0.0021(11) -0.0012(10)
C14 0.0262(12) 0.0225(11) 0.0222(12) 0.0000(9) 0.0097(10) 0.0026(9)
P15 0.0192(3) 0.0211(3) 0.0206(3) -0.0006(2) 0.0054(2) 0.0007(2)
C16 0.0262(12) 0.0229(11) 0.0230(12) -0.0056(9) 0.0036(10) 0.0014(9)
C17 0.0295(14) 0.0273(13) 0.0485(18) -0.0025(12) 0.0121(13) 0.0020(10)
C18 0.0221(13) 0.0432(17) 0.056(2) -0.0125(15) 0.0027(13) 0.0044(11)
C19 0.0482(18) 0.0434(17) 0.0317(16) -0.0004(13) -0.0012(14) 0.0220(14)
C20 0.0536(19) 0.0372(15) 0.0301(15) 0.0104(12) 0.0110(14) 0.0183(13)
C21 0.0344(14) 0.0295(13) 0.0319(14) 0.0036(11) 0.0118(12) 0.0073(11)
C22 0.0297(13) 0.0219(11) 0.0253(12) 0.0014(9) 0.0066(10) 0.0008(9)
C23 0.0386(15) 0.0330(14) 0.0343(15) -0.0066(12) 0.0086(12) 0.0056(12)
C24 0.059(2) 0.0396(16) 0.0369(17) -0.0156(13) 0.0095(15) 0.0035(14)
C25 0.074(2) 0.0375(17) 0.0398(19) -0.0107(14) 0.0057(17) -0.0172(16)
C26 0.0504(19) 0.0490(18) 0.0435(19) -0.0089(15) 0.0116(15) -0.0225(15)
C27 0.0324(14) 0.0330(14) 0.0375(15) -0.0033(12) 0.0113(12) -0.0053(11)
C28 0.0182(11) 0.0278(12) 0.0258(12) 0.0004(10) 0.0063(9) 0.0043(9)
C29 0.0238(12) 0.0312(13) 0.0295(14) -0.0013(11) 0.0067(10) -0.0037(10)
C30 0.0313(14) 0.0440(16) 0.0309(15) -0.0069(12) 0.0031(12) -0.0071(12)
C31 0.0394(16) 0.0510(18) 0.0227(14) -0.0014(12) -0.0004(12) -0.0039(13)
C32 0.0466(17) 0.0433(16) 0.0281(15) 0.0086(12) 0.0075(13) -0.0007(13)
C33 0.0308(13) 0.0290(13) 0.0321(14) 0.0032(11) 0.0069(11) -0.0007(10)
C34 0.0277(12) 0.0230(11) 0.0213(12) -0.0013(9) 0.0068(10) 0.0004(9)
C35 0.0270(13) 0.0336(13) 0.0296(14) 0.0055(11) 0.0075(11) 0.0064(10)
C36 0.0420(17) 0.0418(16) 0.0321(16) 0.0139(12) 0.0083(13) 0.0084(12)
C37 0.0476(17) 0.0430(16) 0.0310(15) 0.0077(12) 0.0172(13) -0.0002(13)
C38 0.0381(15) 0.0389(15) 0.0354(15) -0.0044(12) 0.0208(13) 0.0000(12)
C39 0.0271(12) 0.0309(13) 0.0246(13) -0.0017(10) 0.0069(10) 0.0035(10)
C40 0.0216(11) 0.0256(11) 0.0228(12) 0.0018(9) 0.0049(9) -0.0022(9)
C41 0.0272(13) 0.0357(14) 0.0248(13) -0.0023(10) 0.0081(10) -0.0005(10)
C42 0.0303(14) 0.0439(16) 0.0280(15) -0.0047(12) 0.0021(12) -0.0104(12)
C43 0.0219(12) 0.0481(16) 0.0360(16) 0.0062(13) 0.0068(11) -0.0064(11)
C44 0.0261(13) 0.0370(14) 0.0354(15) 0.0043(12) 0.0139(11) 0.0029(11)
C45 0.0270(12) 0.0257(12) 0.0298(13) 0.0026(10) 0.0093(10) -0.0007(9)
C46 0.0207(11) 0.0326(13) 0.0245(13) 0.0003(10) 0.0062(10) 0.0042(10)
O46 0.0371(11) 0.0368(11) 0.0545(13) 0.0155(10) 0.0183(10) -0.0001(9)
C47 0.0309(13) 0.0314(13) 0.0284(14) 0.0015(11) 0.0148(11) 0.0012(10)
O47 0.0578(14) 0.0540(14) 0.0255(11) -0.0068(9) 0.0130(10) 0.0005(10)
Sb1 0.03525(15) 0.04169(15) 0.03170(15) -0.00782(11) 0.01262(12) 0.00978(11)
F11 0.136(2) 0.0628(15) 0.127(2) 0.0108(15) 0.0741(19) 0.0492(16)
F12 0.140(3) 0.095(2) 0.114(2) 0.0110(17) 0.096(2) 0.0145(18)
F13 0.0756(19) 0.240(4) 0.102(2) -0.098(3) -0.0121(17) 0.022(2)
Sb2 0.03601(15) 0.05248(17) 0.02743(14) 0.01015(11) 0.01691(12) 0.01223(12)
F21 0.0517(11) 0.0956(16) 0.0377(10) 0.0282(10) 0.0234(9) 0.0223(11)
F22 0.0856(15) 0.0608(13) 0.0683(14) -0.0028(11) 0.0398(12) 0.0154(11)
F23 0.0412(11) 0.0953(16) 0.0522(12) 0.0123(11) 0.0188(9) 0.0003(10)
C50 0.051(3) 0.051(3) 0.141(6) 0.018(3) 0.006(3) -0.013(2)
Cl1 0.0724(8) 0.0498(7) 0.0515(8) 0.0019(5) 0.0184(6) 0.0003(5)
Cl2 0.0774(12) 0.0502(11) 0.161(2) 0.0081(11) 0.0224(12) -0.0020(8)

loop_
_atom_type_symbol
_atom_type_description
_atom_type_scat_dispersion_real
_atom_type_scat_dispersion_imag
_atom_type_scat_source
C C 0.0033 0.0016 'International Tables Vol C Tables 4.2.6.8 and 6.1.1.4'
H H 0.0000 0.0000 'International Tables Vol C Tables 4.2.6.8 and 6.1.1.4'
B B 0.0013 0.0007 'International Tables Vol C Tables 4.2.6.8 and 6.1.1.4'
O O 0.0106 0.0060 'International Tables Vol C Tables 4.2.6.8 and 6.1.1.4'
F F 0.0171 0.0103 'International Tables Vol C Tables 4.2.6.8 and 6.1.1.4'
P P 0.1023 0.0942 'International Tables Vol C Tables 4.2.6.8 and 6.1.1.4'
Rh Rh -1.1178 0.9187 'International Tables Vol C Tables 4.2.6.8 and 6.1.1.4'
Sb Sb -0.5866 1.5461 'International Tables Vol C Tables 4.2.6.8 and 6.1.1.4'
Cl Cl 0.1484 0.1585 'International Tables Vol C Tables 4.2.6.8 and 6.1.1.4'

loop_
_geom_angle_atom_site_label_1
_geom_angle_atom_site_label_2
_geom_angle_atom_site_label_3
_geom_angle
_geom_angle_site_symmetry_1
_geom_angle_site_symmetry_3
C47 Rh C46 90.18(11) . .
C47 Rh P1 91.25(8) . .
C46 Rh P1 176.77(7) . .
C47 Rh P15 174.93(8) . .
C46 Rh P15 85.04(7) . .
P1 Rh P15 93.43(2) . .
C47 Rh B8 100.04(10) . .
C46 Rh B8 93.85(9) . .
P1 Rh B8 83.04(7) . .
P15 Rh B8 78.64(6) . .
C2 P1 C16 112.92(11) . .
C2 P1 C22 105.41(11) . .
C16 P1 C22 101.69(11) . .
C2 P1 Rh 105.07(8) . .
C16 P1 Rh 113.02(8) . .
C22 P1 Rh 118.76(8) . .
C3 C2 C7 120.9(2) . .
C3 C2 P1 123.89(19) . .
C7 C2 P1 115.22(17) . .
C4 C3 C2 120.9(2) . .
C5 C4 C3 119.9(3) . .
C4 C5 C6 120.3(2) . .
C5 C6 C7 121.1(2) . .
C2 C7 C6 117.0(2) . .
C2 C7 B8 126.9(2) . .
C6 C7 B8 116.1(2) . .
C28 B8 C7 118.2(2) . .
C28 B8 C9 120.1(2) . .
C7 B8 C9 113.5(2) . .
C28 B8 Rh 96.90(15) . .
C7 B8 Rh 103.14(14) . .
C9 B8 Rh 98.90(14) . .
C10 C9 C14 117.0(2) . .
C10 C9 B8 120.1(2) . .
C14 C9 B8 122.7(2) . .
C11 C10 C9 122.0(2) . .
C10 C11 C12 119.9(2) . .
C13 C12 C11 119.6(2) . .
C12 C13 C14 120.0(2) . .
C13 C14 C9 121.5(2) . .
C13 C14 P15 123.93(18) . .
C9 C14 P15 114.54(17) . .
C40 P15 C14 111.19(11) . .
C40 P15 C34 102.23(11) . .
C14 P15 C34 105.94(11) . .
C40 P15 Rh 110.40(8) . .
C14 P15 Rh 100.06(8) . .
C34 P15 Rh 126.74(8) . .
C17 C16 C21 118.9(2) . .
C17 C16 P1 119.2(2) . .
C21 C16 P1 121.82(19) . .
C16 C17 C18 120.2(3) . .
C19 C18 C17 119.8(3) . .
C18 C19 C20 120.4(3) . .
C19 C20 C21 120.6(3) . .
C20 C21 C16 119.9(3) . .
C27 C22 C23 119.5(2) . .
C27 C22 P1 122.4(2) . .
C23 C22 P1 118.0(2) . .
C24 C23 C22 120.2(3) . .
C23 C24 C25 120.0(3) . .
C24 C25 C26 120.1(3) . .
C25 C26 C27 119.5(3) . .
C22 C27 C26 120.6(3) . .
C29 C28 C33 116.0(2) . .
C29 C28 B8 120.9(2) . .
C33 C28 B8 123.0(2) . .
C30 C29 C28 122.0(2) . .
C29 C30 C31 120.0(3) . .
C32 C31 C30 119.8(3) . .
C31 C32 C33 119.6(3) . .
C32 C33 C28 122.6(3) . .
C39 C34 C35 119.2(2) . .
C39 C34 P15 121.39(19) . .
C35 C34 P15 119.45(19) . .
C36 C35 C34 120.0(2) . .
C37 C36 C35 120.3(3) . .
C36 C37 C38 120.2(3) . .
C37 C38 C39 120.0(3) . .
C34 C39 C38 120.3(2) . .
C41 C40 C45 118.6(2) . .
C41 C40 P15 121.66(19) . .
C45 C40 P15 119.58(18) . .
C42 C41 C40 120.2(2) . .
C41 C42 C43 120.5(2) . .
C44 C43 C42 119.8(2) . .
C43 C44 C45 120.3(3) . .
C44 C45 C40 120.5(2) . .
O46 C46 Rh 177.9(2) . .
O47 C47 Rh 177.7(2) . .
F13 Sb1 F13 180.000(1) 3_566 .
F13 Sb1 F11 89.74(16) 3_566 3_566
F13 Sb1 F11 90.26(16) . 3_566
F13 Sb1 F11 90.26(16) 3_566 .
F13 Sb1 F11 89.74(16) . .
F11 Sb1 F11 180.000(1) 3_566 .
F13 Sb1 F12 89.51(18) 3_566 3_566
F13 Sb1 F12 90.49(18) . 3_566
F11 Sb1 F12 92.56(13) 3_566 3_566
F11 Sb1 F12 87.44(13) . 3_566
F13 Sb1 F12 90.49(18) 3_566 .
F13 Sb1 F12 89.51(18) . .
F11 Sb1 F12 87.44(13) 3_566 .
F11 Sb1 F12 92.56(13) . .
F12 Sb1 F12 180.000(1) 3_566 .
F23 Sb2 F23 180.0 3_656 .
F23 Sb2 F22 90.66(11) 3_656 3_656
F23 Sb2 F22 89.34(10) . 3_656
F23 Sb2 F22 89.34(10) 3_656 .
F23 Sb2 F22 90.66(11) . .
F22 Sb2 F22 180.0 3_656 .
F23 Sb2 F21 89.69(9) 3_656 3_656
F23 Sb2 F21 90.31(9) . 3_656
F22 Sb2 F21 90.06(10) 3_656 3_656
F22 Sb2 F21 89.94(10) . 3_656
F23 Sb2 F21 90.31(9) 3_656 .
F23 Sb2 F21 89.69(9) . .
F22 Sb2 F21 89.94(10) 3_656 .
F22 Sb2 F21 90.06(10) . .
F21 Sb2 F21 180.000(1) 3_656 .
Cl2 C50 Cl1 113.1(3) . .
Cl1' C50' Cl2' 99.9(9) . .

loop_
_geom_bond_atom_site_label_1
_geom_bond_atom_site_label_2
_geom_bond_distance
_geom_bond_site_symmetry_2
Rh C47 1.950(3) .
Rh C46 1.958(3) .
Rh P1 2.3116(6) .
Rh P15 2.3604(6) .
Rh B8 2.449(3) .
P1 C2 1.806(2) .
P1 C16 1.815(2) .
P1 C22 1.826(2) .
C2 C3 1.392(3) .
C2 C7 1.401(3) .
C3 C4 1.369(4) .
C4 C5 1.369(4) .
C5 C6 1.397(4) .
C6 C7 1.408(3) .
C7 B8 1.606(4) .
B8 C28 1.567(4) .
B8 C9 1.610(3) .
C9 C10 1.396(3) .
C9 C14 1.404(3) .
C10 C11 1.389(4) .
C11 C12 1.391(4) .
C12 C13 1.382(4) .
C13 C14 1.396(3) .
C14 P15 1.816(2) .
P15 C40 1.814(2) .
P15 C34 1.820(3) .
C16 C17 1.389(4) .
C16 C21 1.394(4) .
C17 C18 1.399(4) .
C18 C19 1.368(5) .
C19 C20 1.372(4) .
C20 C21 1.384(4) .
C22 C27 1.376(4) .
C22 C23 1.393(4) .
C23 C24 1.381(4) .
C24 C25 1.384(5) .
C25 C26 1.387(5) .
C26 C27 1.392(4) .
C28 C29 1.406(3) .
C28 C33 1.407(4) .
C29 C30 1.379(4) .
C30 C31 1.398(4) .
C31 C32 1.376(4) .
C32 C33 1.386(4) .
C34 C39 1.384(3) .
C34 C35 1.405(3) .
C35 C36 1.385(4) .
C36 C37 1.376(4) .
C37 C38 1.386(4) .
C38 C39 1.390(4) .
C40 C41 1.395(3) .
C40 C45 1.399(3) .
C41 C42 1.385(4) .
C42 C43 1.389(4) .
C43 C44 1.373(4) .
C44 C45 1.388(3) .
C46 O46 1.111(3) .
C47 O47 1.119(3) .
Sb1 F13 1.824(3) 3_566
Sb1 F13 1.824(3) .
Sb1 F11 1.844(2) 3_566
Sb1 F11 1.844(2) .
Sb1 F12 1.857(3) 3_566
Sb1 F12 1.857(3) .
Sb2 F23 1.8584(19) 3_656
Sb2 F23 1.8584(19) .
Sb2 F22 1.859(2) 3_656
Sb2 F22 1.859(2) .
Sb2 F21 1.8723(17) 3_656
Sb2 F21 1.8723(17) .
C50 Cl2 1.735(6) .
C50 Cl1 1.751(5) .
C50' Cl1' 1.732(13) .
C50' Cl2' 1.740(13) .
